data_7206236
loop_
_publ_author_name
'SeethaLekshmi, Sunil'
'Guru Row, T. N.'

_publ_section_title
;
 Propensity of formation of zipper architecture vs. Lincoln log
 arrangement in solvated molecular complexes of melamine with
 hydroxybenzoic acids
;
_journal_issue 15
_journal_name_full CrystEngComm
_journal_page_first 4886
_journal_paper_doi 10.1039/c1ce05179b
_journal_volume 13
_journal_year 2011
_chemical_formula_moiety 'C7 H5 O4, C3 H7 N6'
_chemical_formula_sum 'C10 H12 N6 O4'
_chemical_formula_weight 280.26
_chemical_name_systematic
;
?
;
_space_group_IT_number 14
_symmetry_cell_setting monoclinic
_symmetry_space_group_name_Hall '-P 2ybc'
_symmetry_space_group_name_H-M 'P 1 21/c 1'
_atom_sites_solution_hydrogens geom
_atom_sites_solution_primary direct
_atom_sites_solution_secondary difmap
_audit_creation_method SHELXL-97
_cell_angle_alpha 90.000(7)
_cell_angle_beta 114.23
_cell_angle_gamma 90.00
_cell_formula_units_Z 8
_cell_length_a 14.3720(10)
_cell_length_b 8.5490(10)
_cell_length_c 20.671(2)
_cell_measurement_reflns_used 1146
_cell_measurement_temperature 150(2)
_cell_measurement_theta_max 29.3426
_cell_measurement_theta_min 2.3765
_cell_volume 2316.0(4)
_computing_cell_refinement 'CrysAlisPro CCD (Oxford Diffraction, 2009)'
_computing_data_collection 'CrysAlisPro CCD (Oxford Diffraction, 2009)'
_computing_data_reduction 'CrysAlisPro RED (Oxford Diffraction, 2009)'
_computing_structure_refinement 'SHELXL-97 (Sheldrick, 1997)'
_computing_structure_solution 'SHELXS-97 (Sheldrick, 1990)'
_diffrn_ambient_temperature 150(2)
_diffrn_measured_fraction_theta_full 1.000
_diffrn_measured_fraction_theta_max 1.000
_diffrn_measurement_device_type 'Oxford Xcalibur,Eos(Nova) CCD detector'
_diffrn_measurement_method '\w scan'
_diffrn_radiation_monochromator graphite
_diffrn_radiation_source 'Enhance (Mo) X-ray Source'
_diffrn_radiation_type MoK\a
_diffrn_radiation_wavelength 0.71073
_diffrn_reflns_av_R_equivalents 0.0849
_diffrn_reflns_av_sigmaI/netI 0.1141
_diffrn_reflns_limit_h_max 17
_diffrn_reflns_limit_h_min -17
_diffrn_reflns_limit_k_max 10
_diffrn_reflns_limit_k_min -10
_diffrn_reflns_limit_l_max 24
_diffrn_reflns_limit_l_min -24
_diffrn_reflns_number 21344
_diffrn_reflns_theta_full 25.24
_diffrn_reflns_theta_max 25.24
_diffrn_reflns_theta_min 2.16
_exptl_absorpt_coefficient_mu 0.128
_exptl_absorpt_correction_T_max 0.9861
_exptl_absorpt_correction_T_min 0.9798
_exptl_absorpt_correction_type multi-scan
_exptl_absorpt_process_details 'CrysAlis RED (Oxford Diffraction,2009)'
_exptl_crystal_colour Colorless
_exptl_crystal_density_diffrn 1.607
_exptl_crystal_density_method 'not measured'
_exptl_crystal_description Needle
_exptl_crystal_F_000 1168
_exptl_crystal_size_max 0.16
_exptl_crystal_size_mid 0.12
_exptl_crystal_size_min 0.11
_refine_diff_density_max 0.261
_refine_diff_density_min -0.237
_refine_diff_density_rms 0.050
_refine_ls_extinction_method SHELXL
_refine_ls_goodness_of_fit_ref 0.771
_refine_ls_hydrogen_treatment constr
_refine_ls_matrix_type full
_refine_ls_number_parameters 361
_refine_ls_number_reflns 4184
_refine_ls_number_restraints 0
_refine_ls_restrained_S_all 0.771
_refine_ls_R_factor_all 0.1371
_refine_ls_R_factor_gt 0.0464
_refine_ls_shift/su_max 0.000
_refine_ls_shift/su_mean 0.000
_refine_ls_structure_factor_coef Fsqd
_refine_ls_weighting_details 'calc w=1/[\s^2^(Fo^2^)+(0.0361P)^2^+0.0000P] where P=(Fo^2^+2Fc^2^)/3'
_refine_ls_weighting_scheme calc
_refine_ls_wR_factor_gt 0.0838
_refine_ls_wR_factor_ref 0.0984
_reflns_number_gt 1676
_reflns_number_total 4184
_reflns_threshold_expression >2sigma(I)
_cod_data_source_file c1ce05179b.txt
_cod_data_source_block 4
_cod_depositor_comments
;
The following automatic conversions were performed:

'_symmetry_cell_setting' value 'Monoclinic' changed to 'monoclinic'
according to /home/saulius/struct/CIF-dictionaries/cif_core.dic
dictionary named 'cif_core.dic' version 2.4.1 from
2010-06-29.

'_exptl_absorpt_correction_type' value 'Multi-scan'
changed to 'multi-scan' according to
/home/saulius/struct/CIF-dictionaries/cif_core.dic dictionary named
'cif_core.dic' version 2.4.1 from 2010-06-29.

Automatic conversion script
Id: cif_fix_values 1715 2011-07-08 13:25:40Z adriana 
;
_cod_original_sg_symbol_H-M P21/c
_cod_database_code 7206236

loop_
_symmetry_equiv_pos_as_xyz
'x, y, z'
'-x, y+1/2, -z+1/2'
'-x, -y, -z'
'x, -y-1/2, z-1/2'

loop_
_atom_site_label
_atom_site_type_symbol
_atom_site_fract_x
_atom_site_fract_y
_atom_site_fract_z
_atom_site_U_iso_or_equiv
_atom_site_adp_type
_atom_site_occupancy
_atom_site_symmetry_multiplicity
_atom_site_calc_flag
_atom_site_refinement_flags
_atom_site_disorder_assembly
_atom_site_disorder_group
O12 O 0.66205(17) 0.7318(3) 0.76703(11) 0.0417(7) Uani 1 1 d . . .
H12 H 0.6824 0.6698 0.8016 0.063 Uiso 1 1 d R . .
O16 O 0.99275(17) 0.6160(2) 0.77392(11) 0.0321(6) Uani 1 1 d . . .
H16 H 0.9967 0.5630 0.8092 0.048 Uiso 1 1 d R . .
O17A O 0.78219(17) 0.5448(3) 0.85984(10) 0.0401(7) Uani 1 1 d . . .
O17B O 0.93869(17) 0.5009(2) 0.86612(10) 0.0340(6) Uani 1 1 d . . .
C11 C 0.8289(2) 0.6693(4) 0.77474(15) 0.0177(8) Uani 1 1 d . . .
C12 C 0.7364(3) 0.7496(4) 0.74255(17) 0.0239(9) Uani 1 1 d . . .
C13 C 0.7168(3) 0.8469(4) 0.68556(16) 0.0286(9) Uani 1 1 d . . .
H13 H 0.6536 0.9010 0.6648 0.034 Uiso 1 1 calc R . .
C14 C 0.7895(3) 0.8654(4) 0.65872(16) 0.0287(9) Uani 1 1 d . . .
H14 H 0.7758 0.9323 0.6192 0.034 Uiso 1 1 calc R . .
C15 C 0.8822(3) 0.7877(4) 0.68865(16) 0.0232(8) Uani 1 1 d . . .
H15 H 0.9319 0.8009 0.6698 0.028 Uiso 1 1 calc R . .
C16 C 0.9013(2) 0.6913(4) 0.74598(16) 0.0189(8) Uani 1 1 d . . .
C17 C 0.8510(3) 0.5666(4) 0.83757(15) 0.0258(8) Uani 1 1 d . . .
O22 O 0.42951(17) 0.7340(2) 0.53950(11) 0.0343(6) Uani 1 1 d . . .
H22 H 0.4566 0.6703 0.5730 0.052 Uiso 1 1 d R . .
O26 O 0.73215(16) 0.6172(2) 0.50510(10) 0.0292(6) Uani 1 1 d . . .
H26 H 0.7423 0.5590 0.5401 0.044 Uiso 1 1 d R . .
O27A O 0.70103(16) 0.4877(2) 0.60232(10) 0.0322(6) Uani 1 1 d . . .
O27B O 0.56146(16) 0.5412(2) 0.62064(10) 0.0313(6) Uani 1 1 d . . .
C21 C 0.5826(3) 0.6691(4) 0.52571(16) 0.0190(8) Uani 1 1 d . . .
C22 C 0.4899(3) 0.7505(4) 0.50368(17) 0.0233(8) Uani 1 1 d . . .
C23 C 0.4588(3) 0.8502(4) 0.44636(16) 0.0315(9) Uani 1 1 d . . .
H23 H 0.3952 0.9032 0.4316 0.038 Uiso 1 1 calc R . .
C24 C 0.5203(3) 0.8729(4) 0.41044(16) 0.0303(9) Uani 1 1 d . . .
H24 H 0.4990 0.9430 0.3714 0.036 Uiso 1 1 calc R . .
C25 C 0.6116(3) 0.7960(4) 0.43029(16) 0.0267(9) Uani 1 1 d . . .
H25 H 0.6532 0.8128 0.4052 0.032 Uiso 1 1 calc R . .
C26 C 0.6426(2) 0.6938(4) 0.48711(16) 0.0216(8) Uani 1 1 d . . .
C27 C 0.6168(3) 0.5597(4) 0.58626(14) 0.0247(8) Uani 1 1 d . . .
N31 N 0.9181(2) 0.7137(3) 1.02296(13) 0.0271(7) Uani 1 1 d . . .
H31A H 0.9375 0.6460 1.0581 0.033 Uiso 1 1 d R . .
H31B H 0.8571 0.7563 1.0076 0.033 Uiso 1 1 d R . .
N32 N 0.95516(19) 0.8517(3) 0.94062(12) 0.0196(7) Uani 1 1 d . . .
N33 N 1.00083(18) 0.9745(3) 0.86065(12) 0.0287(7) Uani 1 1 d . . .
H33A H 0.9404 1.0194 0.8439 0.034 Uiso 1 1 d R . .
H33B H 1.0439 0.9949 0.8414 0.034 Uiso 1 1 d R . .
N34 N 1.1203(2) 0.8111(3) 0.93825(13) 0.0240(7) Uani 1 1 d . . .
N35 N 1.2316(2) 0.6417(3) 1.02021(14) 0.0325(8) Uani 1 1 d . . .
H35A H 1.2779 0.6591 1.0034 0.039 Uiso 1 1 d R . .
H35B H 1.2448 0.5768 1.0559 0.039 Uiso 1 1 d R . .
N36 N 1.0735(2) 0.6781(3) 1.01946(13) 0.0220(7) Uani 1 1 d . . .
H36 H 1.0859 0.6119 1.0570 0.026 Uiso 1 1 d R . .
C31 C 0.9812(2) 0.7516(4) 0.99300(16) 0.0181(8) Uani 1 1 d . . .
C33 C 1.0269(3) 0.8764(3) 0.91474(15) 0.0217(8) Uani 1 1 d . . .
C35 C 1.1417(2) 0.7137(4) 0.99160(17) 0.0229(8) Uani 1 1 d . . .
N41 N 0.8139(2) 0.2704(3) 0.70747(13) 0.0284(7) Uani 1 1 d . . .
H41A H 0.7910 0.3363 0.6716 0.034 Uiso 1 1 d R . .
H41B H 0.8723 0.2219 0.7181 0.034 Uiso 1 1 d R . .
N42 N 0.7931(2) 0.1459(3) 0.79989(12) 0.0212(7) Uani 1 1 d . . .
N43 N 0.75839(18) 0.0264(3) 0.88615(11) 0.0291(7) Uani 1 1 d . . .
H43A H 0.8179 -0.0206 0.8997 0.035 Uiso 1 1 d R . .
H43B H 0.7191 0.0082 0.9086 0.035 Uiso 1 1 d R . .
N44 N 0.6356(2) 0.1931(3) 0.81358(13) 0.0254(7) Uani 1 1 d . . .
N45 N 0.5242(2) 0.3762(3) 0.74097(13) 0.0330(8) Uani 1 1 d . . .
H45A H 0.4831 0.3623 0.7624 0.040 Uiso 1 1 d R . .
H45B H 0.5082 0.4439 0.7060 0.040 Uiso 1 1 d R . .
N46 N 0.6709(2) 0.3228(3) 0.72626(13) 0.0229(7) Uani 1 1 d . . .
H46 H 0.6504 0.3943 0.6879 0.027 Uiso 1 1 d R . .
C41 C 0.7608(3) 0.2446(4) 0.74534(16) 0.0214(9) Uani 1 1 d . . .
C43 C 0.7281(3) 0.1242(4) 0.83198(15) 0.0219(8) Uani 1 1 d . . .
C45 C 0.6104(3) 0.2948(4) 0.76148(17) 0.0242(9) Uani 1 1 d . . .

loop_
_atom_site_aniso_label
_atom_site_aniso_U_11
_atom_site_aniso_U_22
_atom_site_aniso_U_33
_atom_site_aniso_U_23
_atom_site_aniso_U_13
_atom_site_aniso_U_12
O12 0.0364(17) 0.0567(17) 0.0386(14) -0.0078(13) 0.0219(13) -0.0041(13)
O16 0.0278(15) 0.0399(15) 0.0289(12) 0.0069(11) 0.0118(11) 0.0075(12)
O17A 0.0556(18) 0.0488(17) 0.0243(13) -0.0076(12) 0.0251(13) -0.0245(13)
O17B 0.0480(17) 0.0271(14) 0.0194(11) 0.0010(11) 0.0063(11) 0.0055(13)
C11 0.022(2) 0.017(2) 0.0127(16) -0.0052(15) 0.0057(15) -0.0028(16)
C12 0.025(2) 0.028(2) 0.0230(18) -0.0135(18) 0.0137(17) -0.0057(18)
C13 0.027(2) 0.025(2) 0.0256(19) 0.0005(17) 0.0023(17) 0.0091(17)
C14 0.044(3) 0.024(2) 0.0174(17) -0.0001(16) 0.0112(18) -0.0013(18)
C15 0.030(2) 0.022(2) 0.0225(17) -0.0015(16) 0.0151(16) -0.0032(17)
C16 0.026(2) 0.0133(19) 0.0183(17) -0.0010(15) 0.0099(16) 0.0025(16)
C17 0.040(2) 0.018(2) 0.0162(17) -0.0063(15) 0.0086(17) -0.0049(17)
O22 0.0333(15) 0.0415(16) 0.0369(13) 0.0035(12) 0.0231(12) 0.0031(12)
O26 0.0283(15) 0.0360(15) 0.0254(12) 0.0033(11) 0.0130(12) 0.0050(11)
O27A 0.0355(15) 0.0298(14) 0.0263(12) 0.0052(11) 0.0076(11) 0.0063(12)
O27B 0.0425(15) 0.0327(15) 0.0230(11) 0.0005(11) 0.0179(12) -0.0082(12)
C21 0.025(2) 0.013(2) 0.0191(18) -0.0027(15) 0.0098(16) -0.0054(17)
C22 0.028(2) 0.025(2) 0.0200(17) -0.0013(17) 0.0135(15) -0.0013(18)
C23 0.030(2) 0.031(2) 0.030(2) 0.0019(18) 0.0092(18) 0.0070(17)
C24 0.038(2) 0.027(2) 0.0239(19) 0.0067(16) 0.0106(18) 0.0070(18)
C25 0.034(2) 0.029(2) 0.0209(18) -0.0028(16) 0.0151(16) -0.0084(18)
C26 0.021(2) 0.022(2) 0.0207(18) -0.0034(16) 0.0071(16) -0.0023(16)
C27 0.036(2) 0.021(2) 0.0140(16) -0.0037(15) 0.0075(16) -0.0060(18)
N31 0.0250(18) 0.0346(17) 0.0247(15) 0.0091(13) 0.0132(13) 0.0062(14)
N32 0.0231(17) 0.0218(18) 0.0148(14) 0.0049(12) 0.0088(13) -0.0029(13)
N33 0.0297(17) 0.0314(17) 0.0272(14) 0.0070(14) 0.0139(13) 0.0015(14)
N34 0.0266(19) 0.0246(18) 0.0223(15) 0.0052(14) 0.0114(14) -0.0003(14)
N35 0.0278(19) 0.037(2) 0.0343(16) 0.0084(14) 0.0139(15) 0.0055(15)
N36 0.0267(18) 0.0220(17) 0.0195(14) 0.0039(13) 0.0118(14) -0.0014(14)
C31 0.021(2) 0.019(2) 0.0144(16) -0.0054(16) 0.0076(15) -0.0028(17)
C33 0.033(2) 0.015(2) 0.0147(17) -0.0029(16) 0.0072(17) -0.0068(17)
C35 0.017(2) 0.024(2) 0.0240(18) -0.0038(17) 0.0048(16) -0.0026(17)
N41 0.0295(18) 0.0328(18) 0.0244(15) 0.0093(13) 0.0124(14) 0.0043(14)
N42 0.0255(18) 0.0208(18) 0.0175(14) 0.0011(13) 0.0091(13) -0.0013(13)
N43 0.0319(17) 0.0339(18) 0.0252(14) 0.0125(14) 0.0154(13) 0.0063(14)
N44 0.0263(19) 0.0257(18) 0.0206(15) 0.0044(14) 0.0061(14) 0.0000(14)
N45 0.029(2) 0.040(2) 0.0312(16) 0.0125(14) 0.0133(15) 0.0089(15)
N46 0.0249(18) 0.0232(17) 0.0173(14) 0.0048(13) 0.0054(14) 0.0025(14)
C41 0.025(2) 0.021(2) 0.0138(16) -0.0015(17) 0.0044(15) -0.0065(17)
C43 0.030(2) 0.018(2) 0.0143(16) -0.0041(15) 0.0051(17) -0.0054(17)
C45 0.021(2) 0.027(2) 0.0230(18) -0.0049(17) 0.0080(17) -0.0019(17)

loop_
_atom_type_symbol
_atom_type_description
_atom_type_scat_dispersion_real
_atom_type_scat_dispersion_imag
_atom_type_scat_source
C C 0.0033 0.0016 'International Tables Vol C Tables 4.2.6.8 and 6.1.1.4'
H H 0.0000 0.0000 'International Tables Vol C Tables 4.2.6.8 and 6.1.1.4'
N N 0.0061 0.0033 'International Tables Vol C Tables 4.2.6.8 and 6.1.1.4'
O O 0.0106 0.0060 'International Tables Vol C Tables 4.2.6.8 and 6.1.1.4'

loop_
_geom_angle_atom_site_label_1
_geom_angle_atom_site_label_2
_geom_angle_atom_site_label_3
_geom_angle
_geom_angle_site_symmetry_1
_geom_angle_site_symmetry_3
_geom_angle_publ_flag
C12 C11 C16 117.2(3) . . ?
C12 C11 C17 121.7(3) . . ?
C16 C11 C17 121.1(3) . . ?
O12 C12 C13 118.0(3) . . ?
O12 C12 C11 120.3(3) . . ?
C13 C12 C11 121.7(3) . . ?
C12 C13 C14 119.5(3) . . ?
C13 C14 C15 120.9(3) . . ?
C16 C15 C14 119.1(3) . . ?
O16 C16 C15 117.8(3) . . ?
O16 C16 C11 120.7(3) . . ?
C15 C16 C11 121.5(3) . . ?
O17A C17 O17B 122.4(3) . . ?
O17A C17 C11 119.0(3) . . ?
O17B C17 C11 118.5(3) . . ?
C22 C21 C26 117.5(3) . . ?
C22 C21 C27 122.1(3) . . ?
C26 C21 C27 120.4(3) . . ?
O22 C22 C23 118.6(3) . . ?
O22 C22 C21 120.3(3) . . ?
C23 C22 C21 121.1(3) . . ?
C22 C23 C24 119.7(3) . . ?
C25 C24 C23 121.1(3) . . ?
C24 C25 C26 119.5(3) . . ?
O26 C26 C25 118.6(3) . . ?
O26 C26 C21 120.3(3) . . ?
C25 C26 C21 121.1(3) . . ?
O27A C27 O27B 122.5(3) . . ?
O27A C27 C21 118.5(3) . . ?
O27B C27 C21 119.0(3) . . ?
C31 N32 C33 115.0(3) . . ?
C35 N34 C33 114.8(3) . . ?
C35 N36 C31 118.6(3) . . ?
N32 C31 N31 121.8(3) . . ?
N32 C31 N36 122.3(3) . . ?
N31 C31 N36 116.0(3) . . ?
N33 C33 N34 117.5(3) . . ?
N33 C33 N32 115.7(3) . . ?
N34 C33 N32 126.8(3) . . ?
N34 C35 N35 121.0(3) . . ?
N34 C35 N36 122.5(3) . . ?
N35 C35 N36 116.5(3) . . ?
C41 N42 C43 115.4(3) . . ?
C45 N44 C43 115.2(3) . . ?
C41 N46 C45 119.7(3) . . ?
N41 C41 N42 121.7(3) . . ?
N41 C41 N46 117.2(3) . . ?
N42 C41 N46 121.1(3) . . ?
N43 C43 N44 117.2(3) . . ?
N43 C43 N42 116.5(3) . . ?
N44 C43 N42 126.3(3) . . ?
N44 C45 N45 121.0(3) . . ?
N44 C45 N46 122.1(3) . . ?
N45 C45 N46 116.9(3) . . ?

loop_
_geom_bond_atom_site_label_1
_geom_bond_atom_site_label_2
_geom_bond_distance
_geom_bond_site_symmetry_2
_geom_bond_publ_flag
O12 C12 1.365(4) . ?
O16 C16 1.361(4) . ?
O17A C17 1.265(3) . ?
O17B C17 1.281(3) . ?
C11 C12 1.398(4) . ?
C11 C16 1.408(4) . ?
C11 C17 1.490(4) . ?
C12 C13 1.373(4) . ?
C13 C14 1.378(4) . ?
C14 C15 1.387(4) . ?
C15 C16 1.376(4) . ?
O22 C22 1.360(4) . ?
O26 C26 1.353(4) . ?
O27A C27 1.275(3) . ?
O27B C27 1.275(3) . ?
C21 C22 1.403(4) . ?
C21 C26 1.411(4) . ?
C21 C27 1.476(4) . ?
C22 C23 1.377(4) . ?
C23 C24 1.382(4) . ?
C24 C25 1.371(4) . ?
C25 C26 1.383(4) . ?
N31 C31 1.331(4) . ?
N32 C31 1.308(3) . ?
N32 C33 1.358(4) . ?
N33 C33 1.323(3) . ?
N34 C35 1.314(4) . ?
N34 C33 1.348(4) . ?
N35 C35 1.331(4) . ?
N36 C35 1.359(4) . ?
N36 C31 1.363(4) . ?
N41 C41 1.316(4) . ?
N42 C41 1.330(3) . ?
N42 C43 1.362(4) . ?
N43 C43 1.320(3) . ?
N44 C45 1.314(4) . ?
N44 C43 1.357(4) . ?
N45 C45 1.330(4) . ?
N46 C41 1.362(4) . ?
N46 C45 1.364(4) . ?
